data_3000570
loop_
_publ_author_name
'Erik Rakovsk\'y'

_journal_name_full 'To be published'
_chemical_formula_sum 'C18 H16.2 Br Cl2 Fe N3 O2.6'
_chemical_name_systematic
4-((5-bromo-2-hydroxybenzylidene)amino)-1,5-dimethyl-2-phenyl-1H-pyrazol-3(2H)-one-dichlorido-iron(iii)
_space_group_name_Hall '-P 2a 2ac'
_space_group_name_H-M_alt 'P c c a'
_cell_angle_alpha 90
_cell_angle_beta 90
_cell_angle_gamma 90
_cell_length_a 18.7876(5)
_cell_length_b 15.7007(6)
_cell_length_c 13.9795(4)
_cell_measurement_temperature 293
_cell_volume 4123.7(2)
_diffrn_ambient_temperature 293
_diffrn_radiation_probe x-ray
_diffrn_radiation_type 'Cu K\a'
_diffrn_radiation_wavelength 1.54186
_refine_ls_goodness_of_fit_ref 0.950
_refine_ls_R_factor_all 0.0664
_refine_ls_R_factor_gt 0.0354
_refine_ls_wR_factor_gt 0.0833
_refine_ls_wR_factor_ref 0.0940
_cod_database_code 3000570
_cod_hold_until_date 2025-06-19
_cod_depositor_requested_release_date 2025-06-19

loop_
_atom_site_label
_atom_site_fract_x
_atom_site_fract_y
_atom_site_fract_z
? ? ? ?
